data_4026983
loop_
_publ_author_name
'Ashutosh S. Singh'
'Shih-Sheng Sun'

_publ_contact_author_email SSSUN@CHEM.SINICA.EDU.TW
_publ_contact_author_name 'Shih-Sheng Sun'
_publ_section_title
;
 Recognition, Encapsulation, and Selective Fluorescence Sensing of Nitrate
 Anion by Neutral C3-Symmetric Tripodal Podands Bearing Amide
 Functionality
;
_journal_name_full 'Journal of Organic Chemistry'
_journal_page_first 1880
_journal_page_last 1890
_journal_paper_doi 10.1021/jo202502f
_journal_volume 77
_journal_year 2012
_chemical_formula_moiety '2(C45 H39 Br3 N4 O6), C2 Cl1.98, 2 (N O3)'
_chemical_formula_sum 'C92 H78 Br6 Cl1.98 N10 O18'
_chemical_formula_weight 2161.24
_chemical_name_systematic
;
 ?
;
_space_group_IT_number 147
_symmetry_cell_setting trigonal
_symmetry_space_group_name_Hall '-P 3'
_symmetry_space_group_name_H-M 'P -3'
_atom_sites_solution_hydrogens geom
_atom_sites_solution_primary direct
_atom_sites_solution_secondary difmap
_audit_creation_method SHELXL-97
_cell_angle_alpha 90.00
_cell_angle_beta 90.00
_cell_angle_gamma 120.00
_cell_formula_units_Z 1
_cell_length_a 15.3378(5)
_cell_length_b 15.3378(5)
_cell_length_c 11.3656(3)
_cell_measurement_reflns_used 4741
_cell_measurement_temperature 150.0(1)
_cell_measurement_theta_max 24.48
_cell_measurement_theta_min 3.2
_cell_volume 2315.52(12)
_computing_cell_refinement 'Bruker SMART'
_computing_data_collection 'Bruker SMART'
_computing_data_reduction 'Bruker SAINT'
_computing_molecular_graphics 'Ortep-3 for Windows (Farrugia, 1997)'
_computing_publication_material 'WinGX publication routines (Farrugia, 1999)'
_computing_structure_refinement 'SHELXL-97 (Sheldrick, 1997)'
_computing_structure_solution 'SHELXS-97 (Sheldrick, 1997)'
_diffrn_ambient_temperature 150.0(1)
_diffrn_measured_fraction_theta_full 1.000
_diffrn_measured_fraction_theta_max 1.000
_diffrn_measurement_device_type 'Bruker APEX-II CCD'
_diffrn_measurement_method '\f and \w scans'
_diffrn_radiation_monochromator graphite
_diffrn_radiation_source 'fine-focus sealed tube'
_diffrn_radiation_type MoK\a
_diffrn_radiation_wavelength 0.71073
_diffrn_reflns_av_R_equivalents 0.0360
_diffrn_reflns_av_sigmaI/netI 0.0315
_diffrn_reflns_limit_h_max 16
_diffrn_reflns_limit_h_min -18
_diffrn_reflns_limit_k_max 18
_diffrn_reflns_limit_k_min -18
_diffrn_reflns_limit_l_max 13
_diffrn_reflns_limit_l_min -13
_diffrn_reflns_number 15183
_diffrn_reflns_theta_full 25.02
_diffrn_reflns_theta_max 25.02
_diffrn_reflns_theta_min 1.53
_diffrn_standards_number 0
_exptl_absorpt_coefficient_mu 2.731
_exptl_absorpt_correction_T_max 0.7452
_exptl_absorpt_correction_T_min 0.6303
_exptl_absorpt_correction_type multi-scan
_exptl_absorpt_process_details 'Bruker SADABS, 1996'
_exptl_crystal_colour colourless
_exptl_crystal_density_diffrn 1.550
_exptl_crystal_density_meas 0
_exptl_crystal_description prism
_exptl_crystal_F_000 1088
_exptl_crystal_size_max 0.24
_exptl_crystal_size_mid 0.2
_exptl_crystal_size_min 0.12
_refine_diff_density_max 0.819
_refine_diff_density_min -0.458
_refine_diff_density_rms 0.080
_refine_ls_extinction_method none
_refine_ls_goodness_of_fit_ref 1.069
_refine_ls_hydrogen_treatment mixed
_refine_ls_matrix_type full
_refine_ls_number_parameters 202
_refine_ls_number_reflns 2750
_refine_ls_number_restraints 1
_refine_ls_restrained_S_all 1.069
_refine_ls_R_factor_all 0.0511
_refine_ls_R_factor_gt 0.0389
_refine_ls_shift/su_max 0.000
_refine_ls_shift/su_mean 0.000
_refine_ls_structure_factor_coef Fsqd
_refine_ls_weighting_details 'calc w=1/[\s^2^(Fo^2^)+(0.0487P)^2^+3.4528P] where P=(Fo^2^+2Fc^2^)/3'
_refine_ls_weighting_scheme calc
_refine_ls_wR_factor_gt 0.1008
_refine_ls_wR_factor_ref 0.1061
_reflns_number_gt 2249
_reflns_number_total 2750
_reflns_threshold_expression >2sigma(I)
_cod_data_source_file jo202502f_si_001_3.cif
_cod_data_source_block complex3a
_cod_original_cell_volume 2315.5(2)
_cod_database_code 4026983

loop_
_symmetry_equiv_pos_as_xyz
'x, y, z'
'-y, x-y, z'
'-x+y, -x, z'
'-x, -y, -z'
'y, -x+y, -z'
'x-y, x, -z'

loop_
_atom_site_label
_atom_site_type_symbol
_atom_site_fract_x
_atom_site_fract_y
_atom_site_fract_z
_atom_site_U_iso_or_equiv
_atom_site_adp_type
_atom_site_occupancy
_atom_site_symmetry_multiplicity
_atom_site_calc_flag
_atom_site_refinement_flags
Br Br 0.16918(3) 0.22949(3) 0.62720(3) 0.04036(17) Uani 1 1 d .
O4 O 0.59180(17) 0.40928(18) 1.59955(18) 0.0234(5) Uani 1 1 d .
O12 O 0.31226(18) 0.37813(19) 1.17514(19) 0.0270(6) Uani 1 1 d .
O20 O 0.70352(16) 0.42672(16) 0.07024(19) 0.0204(5) Uani 1 1 d .
Cl Cl 0.0886(3) 0.9707(3) 0.9510(4) 0.0606(10) Uani 0.33 1 d P
N1 N 0.6667 0.3333 1.7612(4) 0.0196(10) Uani 1 3 d S
N13 N 0.4196(2) 0.3445(2) 1.0751(2) 0.0213(6) Uani 1 1 d D
N21 N 0.6667 0.3333 0.0712(4) 0.0162(10) Uani 1 3 d S
C2 C 0.6159(3) 0.3912(3) 1.7975(3) 0.0231(8) Uani 1 1 d .
H2A H 0.5846 0.3683 1.8740 0.028 Uiso 1 1 calc R
H2B H 0.6652 0.4623 1.8033 0.028 Uiso 1 1 calc R
C3 C 0.5375(3) 0.3755(3) 1.7080(3) 0.0255(8) Uani 1 1 d .
H3A H 0.4862 0.3050 1.7032 0.031 Uiso 1 1 calc R
H3B H 0.5056 0.4146 1.7276 0.031 Uiso 1 1 calc R
C5 C 0.5378(3) 0.3965(2) 1.4988(3) 0.0212(7) Uani 1 1 d .
C6 C 0.4359(3) 0.3644(3) 1.4973(3) 0.0251(8) Uani 1 1 d .
H6 H 0.3996 0.3488 1.5672 0.030 Uiso 1 1 calc R
C7 C 0.3888(3) 0.3558(3) 1.3907(3) 0.0243(8) Uani 1 1 d .
H7 H 0.3208 0.3361 1.3893 0.029 Uiso 1 1 calc R
C8 C 0.4420(3) 0.3763(2) 1.2856(3) 0.0209(7) Uani 1 1 d .
C9 C 0.5439(3) 0.4072(2) 1.2889(3) 0.0205(7) Uani 1 1 d .
H9 H 0.5798 0.4200 1.2191 0.025 Uiso 1 1 calc R
C10 C 0.5921(3) 0.4190(3) 1.3950(3) 0.0221(7) Uani 1 1 d .
H10 H 0.6609 0.4421 1.3968 0.027 Uiso 1 1 calc R
C11 C 0.3856(3) 0.3666(2) 1.1747(3) 0.0211(7) Uani 1 1 d .
C14 C 0.3651(2) 0.3208(2) 0.9670(3) 0.0205(7) Uani 1 1 d .
C15 C 0.3347(3) 0.3846(3) 0.9204(3) 0.0246(8) Uani 1 1 d .
H15 H 0.3532 0.4457 0.9570 0.029 Uiso 1 1 calc R
C16 C 0.2764(3) 0.3574(3) 0.8192(3) 0.0259(8) Uani 1 1 d .
H16 H 0.2542 0.3993 0.7888 0.031 Uiso 1 1 calc R
C17 C 0.2515(3) 0.2679(3) 0.7640(3) 0.0279(8) Uani 1 1 d .
C18 C 0.2850(3) 0.2057(3) 0.8069(3) 0.0290(8) Uani 1 1 d .
H18 H 0.2700 0.1467 0.7677 0.035 Uiso 1 1 calc R
C19 C 0.3416(3) 0.2329(3) 0.9100(3) 0.0254(8) Uani 1 1 d .
H19 H 0.3638 0.1911 0.9404 0.030 Uiso 1 1 calc R
C23 C 0.0000 1.0000 0.8745(18) 0.172(8) Uiso 1 3 d S
H13 H 0.466(2) 0.322(3) 1.084(3) 0.022(9) Uiso 1 1 d D

loop_
_atom_site_aniso_label
_atom_site_aniso_U_11
_atom_site_aniso_U_22
_atom_site_aniso_U_33
_atom_site_aniso_U_23
_atom_site_aniso_U_13
_atom_site_aniso_U_12
Br 0.0359(3) 0.0568(3) 0.0278(2) -0.00598(18) -0.01169(17) 0.0228(2)
O4 0.0260(13) 0.0337(14) 0.0136(11) 0.0016(10) -0.0006(10) 0.0172(11)
O12 0.0276(14) 0.0398(15) 0.0211(12) -0.0048(11) -0.0037(10) 0.0224(12)
O20 0.0224(12) 0.0148(12) 0.0225(12) -0.0002(9) 0.0000(10) 0.0083(10)
Cl 0.044(2) 0.051(2) 0.096(3) -0.010(2) -0.0085(19) 0.0300(17)
N1 0.0205(15) 0.0205(15) 0.018(2) 0.000 0.000 0.0102(8)
N13 0.0245(15) 0.0296(16) 0.0165(13) -0.0031(12) -0.0034(12) 0.0185(14)
N21 0.0194(16) 0.0194(16) 0.010(2) 0.000 0.000 0.0097(8)
C2 0.0274(19) 0.0295(19) 0.0165(16) -0.0019(14) 0.0006(14) 0.0173(16)
C3 0.0288(19) 0.036(2) 0.0179(16) 0.0000(15) 0.0016(15) 0.0206(17)
C5 0.0270(18) 0.0223(18) 0.0190(16) -0.0018(14) -0.0028(14) 0.0158(15)
C6 0.0277(19) 0.034(2) 0.0171(16) 0.0010(14) 0.0017(15) 0.0183(17)
C7 0.0225(18) 0.031(2) 0.0236(18) -0.0004(15) -0.0011(14) 0.0169(16)
C8 0.0273(19) 0.0218(17) 0.0182(16) -0.0013(14) -0.0031(14) 0.0156(15)
C9 0.0254(18) 0.0241(18) 0.0163(16) 0.0008(13) 0.0028(14) 0.0157(15)
C10 0.0200(17) 0.0255(18) 0.0229(17) -0.0022(14) -0.0012(14) 0.0128(15)
C11 0.0232(18) 0.0170(17) 0.0238(18) -0.0006(14) -0.0003(14) 0.0107(15)
C14 0.0212(17) 0.0255(18) 0.0165(16) 0.0021(14) 0.0019(13) 0.0128(15)
C15 0.0284(19) 0.0289(19) 0.0196(17) 0.0001(14) 0.0000(14) 0.0168(16)
C16 0.0283(19) 0.032(2) 0.0238(18) 0.0064(15) 0.0042(15) 0.0197(17)
C17 0.0240(19) 0.040(2) 0.0183(17) 0.0015(15) -0.0014(14) 0.0148(17)
C18 0.034(2) 0.028(2) 0.0265(18) -0.0071(16) -0.0046(16) 0.0167(17)
C19 0.031(2) 0.0287(19) 0.0223(18) 0.0014(15) -0.0017(15) 0.0197(17)

loop_
_atom_type_symbol
_atom_type_description
_atom_type_scat_dispersion_real
_atom_type_scat_dispersion_imag
_atom_type_scat_source
Br Br -0.2901 2.4595 'International Tables Vol C Tables 4.2.6.8 and 6.1.1.4'
O O 0.0106 0.0060 'International Tables Vol C Tables 4.2.6.8 and 6.1.1.4'
N N 0.0061 0.0033 'International Tables Vol C Tables 4.2.6.8 and 6.1.1.4'
C C 0.0033 0.0016 'International Tables Vol C Tables 4.2.6.8 and 6.1.1.4'
H H 0.0000 0.0000 'International Tables Vol C Tables 4.2.6.8 and 6.1.1.4'
Cl Cl 0.1484 0.1585 'International Tables Vol C Tables 4.2.6.8 and 6.1.1.4'

loop_
_geom_angle_atom_site_label_1
_geom_angle_atom_site_label_2
_geom_angle_atom_site_label_3
_geom_angle
_geom_angle_site_symmetry_1
_geom_angle_site_symmetry_3
C5 O4 C3 117.9(3) . .
C23 Cl Cl 84.3(4) . 6_667
C23 Cl Cl 84.3(4) . 5_457
Cl Cl Cl 91.3(3) 6_667 5_457
C2 N1 C2 112.77(17) 3_665 2_655
C2 N1 C2 112.77(17) 3_665 .
C2 N1 C2 112.77(17) 2_655 .
C11 N13 C14 122.1(3) . .
C11 N13 H13 118(2) . .
C14 N13 H13 117(2) . .
O20 N21 O20 119.993(7) 3_665 2_655
O20 N21 O20 119.993(7) 3_665 .
O20 N21 O20 119.993(7) 2_655 .
C3 C2 N1 109.2(3) . .
C3 C2 H2A 109.8 . .
N1 C2 H2A 109.8 . .
C3 C2 H2B 109.8 . .
N1 C2 H2B 109.8 . .
H2A C2 H2B 108.3 . .
O4 C3 C2 104.6(3) . .
O4 C3 H3A 110.8 . .
C2 C3 H3A 110.8 . .
O4 C3 H3B 110.8 . .
C2 C3 H3B 110.8 . .
H3A C3 H3B 108.9 . .
O4 C5 C6 123.8(3) . .
O4 C5 C10 115.6(3) . .
C6 C5 C10 120.7(3) . .
C7 C6 C5 119.2(3) . .
C7 C6 H6 120.4 . .
C5 C6 H6 120.4 . .
C6 C7 C8 120.8(3) . .
C6 C7 H7 119.6 . .
C8 C7 H7 119.6 . .
C9 C8 C7 119.1(3) . .
C9 C8 C11 123.6(3) . .
C7 C8 C11 117.2(3) . .
C10 C9 C8 120.5(3) . .
C10 C9 H9 119.8 . .
C8 C9 H9 119.8 . .
C9 C10 C5 119.7(3) . .
C9 C10 H10 120.1 . .
C5 C10 H10 120.1 . .
O12 C11 N13 122.4(3) . .
O12 C11 C8 120.7(3) . .
N13 C11 C8 116.9(3) . .
C19 C14 C15 119.9(3) . .
C19 C14 N13 119.3(3) . .
C15 C14 N13 120.8(3) . .
C14 C15 C16 120.1(3) . .
C14 C15 H15 120.0 . .
C16 C15 H15 120.0 . .
C17 C16 C15 119.5(3) . .
C17 C16 H16 120.3 . .
C15 C16 H16 120.3 . .
C16 C17 C18 121.0(3) . .
C16 C17 Br 119.4(3) . .
C18 C17 Br 119.6(3) . .
C17 C18 C19 118.9(3) . .
C17 C18 H18 120.6 . .
C19 C18 H18 120.6 . .
C14 C19 C18 120.6(3) . .
C14 C19 H19 119.7 . .
C18 C19 H19 119.7 . .
Cl C23 Cl 99.6(7) 2_675 .
Cl C23 Cl 99.6(7) 2_675 3_465
Cl C23 Cl 99.6(7) . 3_465

loop_
_geom_bond_atom_site_label_1
_geom_bond_atom_site_label_2
_geom_bond_distance
_geom_bond_site_symmetry_2
Br C17 1.901(3) .
O4 C5 1.369(4) .
O4 C3 1.432(4) .
O12 C11 1.222(4) .
O20 N21 1.250(2) .
Cl C23 1.848(10) .
Cl Cl 1.974(6) 6_667
Cl Cl 1.974(6) 5_457
N1 C2 1.503(3) 3_665
N1 C2 1.503(3) 2_655
N1 C2 1.503(3) .
N13 C11 1.359(4) .
N13 C14 1.427(4) .
N13 H13 0.934(18) .
N21 O20 1.250(2) 3_665
N21 O20 1.250(2) 2_655
C2 C3 1.499(5) .
C2 H2A 0.9700 .
C2 H2B 0.9700 .
C3 H3A 0.9700 .
C3 H3B 0.9700 .
C5 C6 1.383(5) .
C5 C10 1.385(5) .
C6 C7 1.383(5) .
C6 H6 0.9300 .
C7 C8 1.390(5) .
C7 H7 0.9300 .
C8 C9 1.389(5) .
C8 C11 1.493(4) .
C9 C10 1.378(5) .
C9 H9 0.9300 .
C10 H10 0.9300 .
C14 C19 1.372(5) .
C14 C15 1.383(5) .
C15 C16 1.387(5) .
C15 H15 0.9300 .
C16 C17 1.378(5) .
C16 H16 0.9300 .
C17 C18 1.379(5) .
C18 C19 1.392(5) .
C18 H18 0.9300 .
C19 H19 0.9300 .
C23 Cl 1.848(10) 2_675
C23 Cl 1.848(10) 3_465
